data_1549631
loop_
_publ_author_name
'Deegan, Meaghan M.'
'Peters, Jonas C.'

_publ_section_title
;
 Electrophile-promoted Fe-to-N<sub>2</sub> hydride migration in highly
 reduced Fe(N<sub>2</sub>)(H) complexes.
;
_journal_issue 29
_journal_name_full 'Chemical science'
_journal_page_first 6264
_journal_page_last 6270
_journal_paper_doi 10.1039/c8sc02380h
_journal_volume 9
_journal_year 2018
_chemical_formula_moiety 'C47 H81 B Fe N3 P3 Si2'
_chemical_formula_sum 'C47 H81 B Fe N3 P3 Si2'
_chemical_formula_weight 903.89
_space_group_crystal_system orthorhombic
_space_group_IT_number 61
_space_group_name_Hall '-P 2ac 2ab'
_space_group_name_H-M_alt 'P b c a'
_symmetry_space_group_name_Hall '-P 2ac 2ab'
_symmetry_space_group_name_H-M 'P b c a'
_atom_sites_solution_hydrogens mixed
_atom_sites_solution_primary dual
_audit_creation_date 2018-05-28
_audit_creation_method
;
Olex2 1.2
(compiled 2018.04.26 svn.r3504 for OlexSys, GUI svn.r5492)
;
_audit_update_record
;
2018-05-30 deposited with the CCDC.
2018-06-27 downloaded from the CCDC.
;
_cell_angle_alpha 90
_cell_angle_beta 90
_cell_angle_gamma 90
_cell_formula_units_Z 8
_cell_length_a 11.3085(5)
_cell_length_b 24.2407(12)
_cell_length_c 37.5101(18)
_cell_measurement_reflns_used 9023
_cell_measurement_temperature 100(2)
_cell_measurement_theta_max 34.41
_cell_measurement_theta_min 2.52
_cell_volume 10282.5(8)
_computing_cell_refinement 'SAINT v8.37A (Bruker, 2015)'
_computing_data_reduction 'SAINT v8.37A (Bruker, 2015)'
_computing_molecular_graphics 'Olex2 (Dolomanov et al., 2009)'
_computing_publication_material 'Olex2 (Dolomanov et al., 2009)'
_computing_structure_refinement 'XL (Sheldrick, 2008)'
_computing_structure_solution 'XT (Sheldrick, 2015)'
_diffrn_ambient_temperature 99.97
_diffrn_measured_fraction_theta_full 0.999
_diffrn_measured_fraction_theta_max 0.999
_diffrn_measurement_device_type 'Bruker APEX-II CCD'
_diffrn_measurement_method '\f and \w scans'
_diffrn_radiation_type MoK\a
_diffrn_radiation_wavelength 0.71073
_diffrn_reflns_av_R_equivalents 0.0714
_diffrn_reflns_av_unetI/netI 0.0315
_diffrn_reflns_Laue_measured_fraction_full 0.999
_diffrn_reflns_Laue_measured_fraction_max 0.999
_diffrn_reflns_limit_h_max 16
_diffrn_reflns_limit_h_min -16
_diffrn_reflns_limit_k_max 36
_diffrn_reflns_limit_k_min -34
_diffrn_reflns_limit_l_max 55
_diffrn_reflns_limit_l_min -55
_diffrn_reflns_number 222575
_diffrn_reflns_point_group_measured_fraction_full 0.999
_diffrn_reflns_point_group_measured_fraction_max 0.999
_diffrn_reflns_theta_full 25.242
_diffrn_reflns_theta_max 32.032
_diffrn_reflns_theta_min 2.522
_diffrn_standards_number 0
_exptl_absorpt_coefficient_mu 0.467
_exptl_absorpt_correction_T_max 0.7472
_exptl_absorpt_correction_T_min 0.6487
_exptl_absorpt_correction_type multi-scan
_exptl_absorpt_process_details
'SADABS-2016/2 (Bruker,2016/2) was used for absorption correction. wR2(int) was 0.1040 before and 0.0667 after correction. The Ratio of minimum to maximum transmission is 0.8682. The \l/2 correction factor is Not present.'
_exptl_crystal_colour red
_exptl_crystal_colour_primary red
_exptl_crystal_density_diffrn 1.168
_exptl_crystal_description block
_exptl_crystal_F_000 3904
_exptl_crystal_size_max 0.28
_exptl_crystal_size_mid 0.2
_exptl_crystal_size_min 0.11
_refine_diff_density_max 0.785
_refine_diff_density_min -0.659
_refine_diff_density_rms 0.081
_refine_ls_extinction_method none
_refine_ls_goodness_of_fit_ref 1.190
_refine_ls_hydrogen_treatment mixed
_refine_ls_matrix_type full
_refine_ls_number_parameters 537
_refine_ls_number_reflns 17889
_refine_ls_number_restraints 0
_refine_ls_restrained_S_all 1.190
_refine_ls_R_factor_all 0.0689
_refine_ls_R_factor_gt 0.0567
_refine_ls_shift/su_max 0.002
_refine_ls_shift/su_mean 0.000
_refine_ls_structure_factor_coef Fsqd
_refine_ls_weighting_details 'w=1/[\s^2^(Fo^2^)+(0.0330P)^2^+15.7260P] where P=(Fo^2^+2Fc^2^)/3'
_refine_ls_weighting_scheme calc
_refine_ls_wR_factor_gt 0.1215
_refine_ls_wR_factor_ref 0.1258
_reflns_Friedel_coverage 0.000
_reflns_number_gt 15107
_reflns_number_total 17889
_reflns_threshold_expression 'I > 2\s(I)'
_cod_data_source_file c8sc02380h2.cif
_cod_data_source_block Complex9
_cod_depositor_comments 'Adding full bibliography for 1549629--1549633.cif.'
_cod_database_code 1549631
_shelx_shelxl_version_number 2014/7
_shelx_space_group_comment
;
The symmetry employed for this shelxl refinement is uniquely defined
by the following loop, which should always be used as a source of
symmetry information in preference to the above space-group names.
They are only intended as comments.
;
_shelx_estimated_absorpt_t_max 0.950
_shelx_estimated_absorpt_t_min 0.880
_olex2_refinement_description
;
1. Fixed Uiso
 At 1.2 times of:
  All B(H) groups, All C(H) groups, All C(H,H) groups
 At 1.5 times of:
  All C(H,H,H) groups
2.a Ternary CH refined with riding coordinates:
 C15(H15), C12(H12), C36(H36), C27(H27), C24(H24), C39(H39), B1(H1A)
2.b Secondary CH2 refined with riding coordinates:
 C45(H45A,H45B), C44(H44A,H44B)
2.c Aromatic/amide H refined with riding coordinates:
 C10(H10), C9(H9), C19(H19), C34(H34), C22(H22), C7(H7), C21(H21), C20(H20),
 C8(H8), C33(H33), C31(H31), C32(H32)
2.d Idealised Me refined as rotating group:
 C17(H17A,H17B,H17C), C14(H14A,H14B,H14C), C26(H26A,H26B,H26C), C5(H5A,H5B,
 H5C), C4(H4A,H4B,H4C), C16(H16A,H16B,H16C), C3(H3A,H3B,H3C), C46(H46A,H46B,
 H46C), C29(H29A,H29B,H29C), C25(H25A,H25B,H25C), C13(H13A,H13B,H13C), C37(H37A,
 H37B,H37C), C43(H43A,H43B,H43C), C28(H28A,H28B,H28C), C47(H47A,H47B,H47C),
 C42(H42A,H42B,H42C), C40(H40A,H40B,H40C), C38(H38A,H38B,H38C), C41(H41A,H41B,
 H41C)
;
_olex2_submission_special_instructions 'No special instructions were received'

loop_
_space_group_symop_operation_xyz
'x, y, z'
'-x+1/2, -y, z+1/2'
'-x, y+1/2, -z+1/2'
'x+1/2, -y+1/2, -z'
'-x, -y, -z'
'x-1/2, y, -z-1/2'
'x, -y-1/2, z-1/2'
'-x-1/2, y-1/2, z'

loop_
_atom_site_label
_atom_site_type_symbol
_atom_site_fract_x
_atom_site_fract_y
_atom_site_fract_z
_atom_site_U_iso_or_equiv
_atom_site_adp_type
_atom_site_occupancy
_atom_site_site_symmetry_order
_atom_site_calc_flag
_atom_site_refinement_flags_posn
Fe1 Fe 0.68960(2) 0.37881(2) 0.60857(2) 0.00972(5) Uani 1 1 d .
P1 P 0.62581(4) 0.38874(2) 0.55277(2) 0.01054(8) Uani 1 1 d .
P2 P 0.76095(4) 0.29456(2) 0.61949(2) 0.01104(8) Uani 1 1 d .
P3 P 0.43099(5) 0.21012(2) 0.67279(2) 0.01918(10) Uani 1 1 d .
Si2 Si 0.56461(6) 0.46441(3) 0.70952(2) 0.02244(12) Uani 1 1 d .
Si1 Si 0.78685(5) 0.49943(2) 0.67520(2) 0.02023(11) Uani 1 1 d .
N1 N 0.63615(15) 0.41688(7) 0.64730(4) 0.0145(3) Uani 1 1 d .
N3 N 0.91602(14) 0.43066(7) 0.58535(5) 0.0159(3) Uani 1 1 d .
N2 N 0.66456(16) 0.45521(7) 0.67401(4) 0.0171(3) Uani 1 1 d .
C15 C 0.71770(17) 0.36427(8) 0.51453(5) 0.0154(3) Uani 1 1 d .
H15 H 0.8019 0.3691 0.5220 0.018 Uiso 1 1 calc R
C11 C 0.42053(15) 0.33021(7) 0.57122(5) 0.0113(3) Uani 1 1 d .
C10 C 0.30409(16) 0.31281(8) 0.56393(5) 0.0149(3) Uani 1 1 d .
H10 H 0.2614 0.2939 0.5820 0.018 Uiso 1 1 calc R
C9 C 0.24958(17) 0.32224(8) 0.53146(5) 0.0171(3) Uani 1 1 d .
H9 H 0.1716 0.3092 0.5273 0.021 Uiso 1 1 calc R
C6 C 0.47837(16) 0.36001(8) 0.54432(5) 0.0135(3) Uani 1 1 d .
C35 C 0.36330(16) 0.27945(8) 0.66932(5) 0.0150(3) Uani 1 1 d .
C30 C 0.39491(15) 0.31664(7) 0.64161(5) 0.0124(3) Uani 1 1 d .
C1 C 0.82805(16) 0.41093(7) 0.59604(5) 0.0131(3) Uani 1 1 d .
C19 C 0.71369(16) 0.18868(8) 0.59022(5) 0.0152(3) Uani 1 1 d .
H19 H 0.7957 0.1815 0.5932 0.018 Uiso 1 1 calc R
C23 C 0.54569(15) 0.25083(7) 0.59766(5) 0.0120(3) Uani 1 1 d .
C34 C 0.27929(18) 0.29600(9) 0.69503(6) 0.0201(4) Uani 1 1 d .
H34 H 0.2580 0.2708 0.7133 0.024 Uiso 1 1 calc R
C2 C 1.02177(16) 0.45182(8) 0.56777(5) 0.0157(3) Uani 1 1 d .
C18 C 0.66777(15) 0.23978(7) 0.60078(5) 0.0117(3) Uani 1 1 d .
C22 C 0.47646(17) 0.20940(8) 0.58170(5) 0.0158(3) Uani 1 1 d .
H22 H 0.3944 0.2161 0.5784 0.019 Uiso 1 1 calc R
C12 C 0.59250(17) 0.46233(8) 0.54173(5) 0.0158(3) Uani 1 1 d .
H12 H 0.5572 0.4631 0.5173 0.019 Uiso 1 1 calc R
C7 C 0.42239(18) 0.37010(8) 0.51160(5) 0.0183(4) Uani 1 1 d .
H7 H 0.4627 0.3905 0.4937 0.022 Uiso 1 1 calc R
C21 C 0.52236(18) 0.15933(8) 0.57061(5) 0.0181(4) Uani 1 1 d .
H21 H 0.4725 0.1326 0.5598 0.022 Uiso 1 1 calc R
C20 C 0.64166(18) 0.14844(7) 0.57546(5) 0.0164(3) Uani 1 1 d .
H20 H 0.6737 0.1137 0.5687 0.020 Uiso 1 1 calc R
C8 C 0.30921(18) 0.35076(9) 0.50502(6) 0.0206(4) Uani 1 1 d .
H8 H 0.2728 0.3570 0.4826 0.025 Uiso 1 1 calc R
C33 C 0.22695(18) 0.34740(10) 0.69457(6) 0.0221(4) Uani 1 1 d .
H33 H 0.1697 0.3570 0.7120 0.027 Uiso 1 1 calc R
C17 C 0.69987(19) 0.30219(8) 0.50967(6) 0.0215(4) Uani 1 1 d .
H17A H 0.7003 0.2841 0.5330 0.032 Uiso 1 1 calc GR
H17B H 0.7640 0.2872 0.4950 0.032 Uiso 1 1 calc GR
H17C H 0.6239 0.2954 0.4979 0.032 Uiso 1 1 calc GR
C31 C 0.34058(17) 0.36919(8) 0.64267(5) 0.0156(3) Uani 1 1 d .
H31 H 0.3612 0.3952 0.6248 0.019 Uiso 1 1 calc R
C14 C 0.5005(2) 0.48559(9) 0.56756(6) 0.0245(4) Uani 1 1 d .
H14A H 0.4279 0.4636 0.5661 0.037 Uiso 1 1 calc GR
H14B H 0.4831 0.5240 0.5612 0.037 Uiso 1 1 calc GR
H14C H 0.5316 0.4841 0.5919 0.037 Uiso 1 1 calc GR
C32 C 0.25887(18) 0.38476(9) 0.66838(5) 0.0203(4) Uani 1 1 d .
H32 H 0.2252 0.4207 0.6680 0.024 Uiso 1 1 calc R
C26 C 1.00563(17) 0.30371(9) 0.63149(6) 0.0216(4) Uani 1 1 d .
H26A H 0.9902 0.3434 0.6296 0.032 Uiso 1 1 calc GR
H26B H 1.0852 0.2957 0.6226 0.032 Uiso 1 1 calc GR
H26C H 0.9998 0.2924 0.6565 0.032 Uiso 1 1 calc GR
C5 C 1.02489(18) 0.43052(9) 0.52949(6) 0.0205(4) Uani 1 1 d .
H5A H 1.0240 0.3901 0.5296 0.031 Uiso 1 1 calc GR
H5B H 1.0971 0.4436 0.5177 0.031 Uiso 1 1 calc GR
H5C H 0.9556 0.4442 0.5165 0.031 Uiso 1 1 calc GR
C4 C 1.12952(18) 0.43169(9) 0.58847(6) 0.0235(4) Uani 1 1 d .
H4A H 1.1260 0.4457 0.6129 0.035 Uiso 1 1 calc GR
H4B H 1.2017 0.4451 0.5769 0.035 Uiso 1 1 calc GR
H4C H 1.1301 0.3913 0.5889 0.035 Uiso 1 1 calc GR
C16 C 0.7065(2) 0.39293(10) 0.47818(6) 0.0254(4) Uani 1 1 d .
H16A H 0.6291 0.3845 0.4678 0.038 Uiso 1 1 calc GR
H16B H 0.7691 0.3796 0.4623 0.038 Uiso 1 1 calc GR
H16C H 0.7143 0.4329 0.4813 0.038 Uiso 1 1 calc GR
C3 C 1.01755(18) 0.51478(8) 0.56817(6) 0.0211(4) Uani 1 1 d .
H3A H 0.9480 0.5274 0.5549 0.032 Uiso 1 1 calc GR
H3B H 1.0892 0.5295 0.5570 0.032 Uiso 1 1 calc GR
H3C H 1.0128 0.5278 0.5929 0.032 Uiso 1 1 calc GR
C46 C 0.5103(2) 0.39631(10) 0.72525(6) 0.0260(4) Uani 1 1 d .
H46A H 0.4718 0.3769 0.7055 0.039 Uiso 1 1 calc GR
H46B H 0.4533 0.4018 0.7446 0.039 Uiso 1 1 calc GR
H46C H 0.5771 0.3744 0.7339 0.039 Uiso 1 1 calc GR
C29 C 0.7910(2) 0.32069(9) 0.69409(5) 0.0214(4) Uani 1 1 d .
H29A H 0.8776 0.3190 0.6943 0.032 Uiso 1 1 calc GR
H29B H 0.7607 0.3131 0.7181 0.032 Uiso 1 1 calc GR
H29C H 0.7656 0.3575 0.6866 0.032 Uiso 1 1 calc GR
C36 C 0.4284(2) 0.19730(10) 0.72189(6) 0.0278(5) Uani 1 1 d .
H36 H 0.3451 0.1997 0.7307 0.033 Uiso 1 1 calc R
C27 C 0.74284(17) 0.27758(8) 0.66797(5) 0.0160(3) Uani 1 1 d .
H27 H 0.6555 0.2771 0.6721 0.019 Uiso 1 1 calc R
C25 C 0.94135(18) 0.27622(9) 0.56954(6) 0.0210(4) Uani 1 1 d .
H25A H 0.8852 0.2535 0.5561 0.031 Uiso 1 1 calc GR
H25B H 1.0220 0.2632 0.5650 0.031 Uiso 1 1 calc GR
H25C H 0.9342 0.3147 0.5619 0.031 Uiso 1 1 calc GR
C24 C 0.91436(16) 0.27191(8) 0.60933(5) 0.0163(3) Uani 1 1 d .
H24 H 0.9207 0.2321 0.6161 0.020 Uiso 1 1 calc R
C13 C 0.70176(19) 0.49938(8) 0.54130(6) 0.0236(4) Uani 1 1 d .
H13A H 0.7319 0.5037 0.5656 0.035 Uiso 1 1 calc GR
H13B H 0.6806 0.5356 0.5317 0.035 Uiso 1 1 calc GR
H13C H 0.7630 0.4826 0.5263 0.035 Uiso 1 1 calc GR
C45 C 0.6683(3) 0.49934(11) 0.74117(6) 0.0333(6) Uani 1 1 d .
H45A H 0.6239 0.5220 0.7586 0.040 Uiso 1 1 calc R
H45B H 0.7160 0.4718 0.7543 0.040 Uiso 1 1 calc R
C39 C 0.3067(2) 0.16730(10) 0.65450(7) 0.0305(5) Uani 1 1 d .
H39 H 0.2858 0.1846 0.6311 0.037 Uiso 1 1 calc R
C37 C 0.5038(2) 0.24034(11) 0.74104(6) 0.0290(5) Uani 1 1 d .
H37A H 0.5841 0.2400 0.7312 0.043 Uiso 1 1 calc GR
H37B H 0.5069 0.2317 0.7666 0.043 Uiso 1 1 calc GR
H37C H 0.4689 0.2770 0.7377 0.043 Uiso 1 1 calc GR
C43 C 0.7882(2) 0.54914(9) 0.63773(6) 0.0267(5) Uani 1 1 d .
H43A H 0.8113 0.5301 0.6158 0.040 Uiso 1 1 calc GR
H43B H 0.8448 0.5787 0.6428 0.040 Uiso 1 1 calc GR
H43C H 0.7090 0.5649 0.6348 0.040 Uiso 1 1 calc GR
C28 C 0.78518(19) 0.21970(8) 0.67793(6) 0.0207(4) Uani 1 1 d .
H28A H 0.7469 0.1925 0.6624 0.031 Uiso 1 1 calc GR
H28B H 0.7646 0.2120 0.7028 0.031 Uiso 1 1 calc GR
H28C H 0.8711 0.2175 0.6750 0.031 Uiso 1 1 calc GR
C44 C 0.7490(3) 0.53635(10) 0.71778(6) 0.0315(5) Uani 1 1 d .
H44A H 0.8225 0.5453 0.7310 0.038 Uiso 1 1 calc R
H44B H 0.7079 0.5714 0.7123 0.038 Uiso 1 1 calc R
C47 C 0.4409(2) 0.50975(11) 0.69454(8) 0.0378(6) Uani 1 1 d .
H47A H 0.4718 0.5465 0.6889 0.057 Uiso 1 1 calc GR
H47B H 0.3820 0.5127 0.7136 0.057 Uiso 1 1 calc GR
H47C H 0.4040 0.4939 0.6732 0.057 Uiso 1 1 calc GR
C42 C 0.9318(2) 0.46295(11) 0.67843(7) 0.0291(5) Uani 1 1 d .
H42A H 0.9346 0.4417 0.7006 0.044 Uiso 1 1 calc GR
H42B H 0.9960 0.4901 0.6783 0.044 Uiso 1 1 calc GR
H42C H 0.9407 0.4379 0.6581 0.044 Uiso 1 1 calc GR
B1 B 0.48332(17) 0.30882(8) 0.60740(5) 0.0117(3) Uani 1 1 d .
H1A H 0.5500 0.3351 0.6117 0.014 Uiso 1 1 calc R
C40 C 0.1910(3) 0.16554(12) 0.67577(9) 0.0438(7) Uani 1 1 d .
H40A H 0.2051 0.1479 0.6989 0.066 Uiso 1 1 calc GR
H40B H 0.1318 0.1444 0.6625 0.066 Uiso 1 1 calc GR
H40C H 0.1621 0.2032 0.6795 0.066 Uiso 1 1 calc GR
C38 C 0.4771(4) 0.13971(12) 0.72953(9) 0.0506(8) Uani 1 1 d .
H38A H 0.4252 0.1120 0.7188 0.076 Uiso 1 1 calc GR
H38B H 0.4808 0.1338 0.7554 0.076 Uiso 1 1 calc GR
H38C H 0.5567 0.1364 0.7194 0.076 Uiso 1 1 calc GR
C41 C 0.3484(3) 0.10864(11) 0.64547(9) 0.0437(7) Uani 1 1 d .
H41A H 0.4245 0.1104 0.6330 0.066 Uiso 1 1 calc GR
H41B H 0.2898 0.0907 0.6301 0.066 Uiso 1 1 calc GR
H41C H 0.3575 0.0874 0.6675 0.066 Uiso 1 1 calc GR
H1 H 0.566(3) 0.4017(12) 0.6546(8) 0.032(8) Uiso 1 1 d .

loop_
_atom_site_aniso_label
_atom_site_aniso_U_11
_atom_site_aniso_U_22
_atom_site_aniso_U_33
_atom_site_aniso_U_23
_atom_site_aniso_U_13
_atom_site_aniso_U_12
Fe1 0.00789(10) 0.00979(10) 0.01150(11) 0.00052(8) -0.00028(8) 0.00052(8)
P1 0.00882(18) 0.01041(18) 0.01238(19) 0.00141(15) -0.00003(15) 0.00031(14)
P2 0.00811(18) 0.01103(18) 0.01398(19) 0.00203(15) 0.00005(15) 0.00076(14)
P3 0.0200(2) 0.0157(2) 0.0219(2) 0.00429(18) 0.00796(19) 0.00003(18)
Si2 0.0285(3) 0.0197(3) 0.0191(3) -0.0056(2) 0.0076(2) -0.0050(2)
Si1 0.0238(3) 0.0190(3) 0.0179(2) -0.0007(2) -0.0003(2) -0.0065(2)
N1 0.0143(7) 0.0155(7) 0.0135(7) -0.0015(5) -0.0008(6) 0.0002(6)
N3 0.0109(7) 0.0152(7) 0.0214(8) 0.0033(6) -0.0004(6) -0.0002(5)
N2 0.0214(8) 0.0153(7) 0.0146(7) -0.0044(6) 0.0014(6) -0.0023(6)
C15 0.0136(8) 0.0183(8) 0.0142(8) 0.0006(6) 0.0029(6) 0.0016(6)
C11 0.0094(7) 0.0099(7) 0.0145(7) -0.0019(6) 0.0006(6) 0.0011(5)
C10 0.0095(7) 0.0149(8) 0.0202(8) -0.0010(6) 0.0005(6) 0.0008(6)
C9 0.0118(8) 0.0181(8) 0.0214(9) -0.0035(7) -0.0032(7) 0.0004(6)
C6 0.0100(7) 0.0159(8) 0.0145(8) 0.0003(6) -0.0017(6) 0.0015(6)
C35 0.0118(7) 0.0160(8) 0.0172(8) -0.0004(6) 0.0023(6) -0.0005(6)
C30 0.0091(7) 0.0136(7) 0.0145(7) -0.0010(6) 0.0005(6) 0.0002(6)
C1 0.0117(7) 0.0132(7) 0.0145(8) 0.0012(6) -0.0023(6) 0.0017(6)
C19 0.0127(8) 0.0133(8) 0.0195(8) 0.0012(6) 0.0037(6) 0.0023(6)
C23 0.0106(7) 0.0116(7) 0.0137(7) 0.0012(6) 0.0019(6) -0.0005(6)
C34 0.0160(8) 0.0261(10) 0.0184(9) -0.0002(7) 0.0057(7) -0.0003(7)
C2 0.0094(7) 0.0148(8) 0.0229(9) 0.0025(7) 0.0014(6) -0.0002(6)
C18 0.0106(7) 0.0102(7) 0.0142(7) 0.0012(6) 0.0025(6) 0.0005(5)
C22 0.0120(8) 0.0140(8) 0.0215(9) -0.0004(6) 0.0008(6) -0.0007(6)
C12 0.0134(8) 0.0143(8) 0.0197(8) 0.0044(6) -0.0024(6) 0.0013(6)
C7 0.0167(8) 0.0205(9) 0.0178(8) 0.0029(7) -0.0028(7) -0.0012(7)
C21 0.0182(9) 0.0151(8) 0.0211(9) -0.0025(7) 0.0011(7) -0.0026(7)
C20 0.0192(8) 0.0098(7) 0.0200(9) -0.0009(6) 0.0057(7) 0.0013(6)
C8 0.0174(9) 0.0252(10) 0.0192(9) 0.0003(7) -0.0065(7) -0.0012(7)
C33 0.0147(8) 0.0334(11) 0.0182(9) -0.0050(8) 0.0047(7) 0.0049(8)
C17 0.0237(10) 0.0183(9) 0.0224(9) -0.0036(7) 0.0029(8) 0.0032(7)
C31 0.0134(8) 0.0177(8) 0.0156(8) -0.0016(6) 0.0000(6) 0.0024(6)
C14 0.0241(10) 0.0174(9) 0.0321(11) 0.0037(8) 0.0035(9) 0.0102(8)
C32 0.0165(8) 0.0242(10) 0.0201(9) -0.0041(7) 0.0002(7) 0.0086(7)
C26 0.0113(8) 0.0219(9) 0.0317(11) 0.0043(8) -0.0030(7) -0.0003(7)
C5 0.0182(9) 0.0197(9) 0.0235(9) 0.0016(7) 0.0046(7) 0.0006(7)
C4 0.0122(8) 0.0271(10) 0.0312(11) 0.0045(8) -0.0018(8) 0.0014(7)
C16 0.0268(10) 0.0317(11) 0.0176(9) 0.0070(8) 0.0067(8) 0.0058(9)
C3 0.0173(9) 0.0136(8) 0.0323(11) 0.0018(7) 0.0025(8) -0.0020(7)
C46 0.0320(11) 0.0283(11) 0.0177(9) 0.0005(8) 0.0007(8) -0.0088(9)
C29 0.0258(10) 0.0224(9) 0.0159(8) 0.0012(7) -0.0058(7) 0.0032(8)
C36 0.0312(12) 0.0268(11) 0.0255(10) 0.0117(8) 0.0102(9) 0.0033(9)
C27 0.0157(8) 0.0173(8) 0.0150(8) 0.0030(6) -0.0009(6) 0.0013(6)
C25 0.0148(8) 0.0214(9) 0.0267(10) 0.0036(8) 0.0058(7) 0.0026(7)
C24 0.0099(7) 0.0160(8) 0.0229(9) 0.0033(7) 0.0004(7) 0.0018(6)
C13 0.0199(9) 0.0152(8) 0.0357(11) 0.0076(8) -0.0059(8) -0.0029(7)
C45 0.0494(15) 0.0298(12) 0.0208(10) -0.0100(9) 0.0066(10) -0.0176(11)
C39 0.0300(12) 0.0245(11) 0.0369(13) -0.0056(9) 0.0129(10) -0.0099(9)
C37 0.0276(11) 0.0376(13) 0.0218(10) 0.0086(9) 0.0030(9) 0.0053(10)
C43 0.0335(12) 0.0226(10) 0.0240(10) 0.0029(8) 0.0037(9) -0.0034(9)
C28 0.0234(10) 0.0189(9) 0.0197(9) 0.0061(7) -0.0020(7) 0.0018(7)
C44 0.0438(14) 0.0263(11) 0.0243(10) -0.0066(9) 0.0039(10) -0.0165(10)
C47 0.0325(13) 0.0275(12) 0.0533(17) -0.0066(11) 0.0160(12) 0.0058(10)
C42 0.0248(11) 0.0332(12) 0.0294(11) 0.0007(9) -0.0081(9) -0.0049(9)
B1 0.0087(8) 0.0120(8) 0.0143(8) 0.0000(6) 0.0011(7) 0.0002(6)
C40 0.0346(14) 0.0362(14) 0.0605(19) -0.0124(13) 0.0213(13) -0.0173(11)
C38 0.078(2) 0.0306(14) 0.0433(16) 0.0208(12) 0.0101(16) 0.0104(15)
C41 0.0512(17) 0.0225(11) 0.0572(18) -0.0128(12) 0.0232(15) -0.0094(11)

loop_
_atom_type_symbol
_atom_type_description
_atom_type_scat_dispersion_real
_atom_type_scat_dispersion_imag
_atom_type_scat_source
C C 0.0033 0.0016 'International Tables Vol C Tables 4.2.6.8 and 6.1.1.4'
H H 0.0000 0.0000 'International Tables Vol C Tables 4.2.6.8 and 6.1.1.4'
B B 0.0013 0.0007 'International Tables Vol C Tables 4.2.6.8 and 6.1.1.4'
Fe Fe 0.3463 0.8444 'International Tables Vol C Tables 4.2.6.8 and 6.1.1.4'
N N 0.0061 0.0033 'International Tables Vol C Tables 4.2.6.8 and 6.1.1.4'
P P 0.1023 0.0942 'International Tables Vol C Tables 4.2.6.8 and 6.1.1.4'
Si Si 0.0817 0.0704 'International Tables Vol C Tables 4.2.6.8 and 6.1.1.4'

loop_
_geom_angle_atom_site_label_1
_geom_angle_atom_site_label_2
_geom_angle_atom_site_label_3
_geom_angle
P1 Fe1 P2 112.84(2)
N1 Fe1 P1 125.91(5)
N1 Fe1 P2 115.87(5)
C1 Fe1 P1 89.40(6)
C1 Fe1 P2 97.38(6)
C1 Fe1 N1 106.01(8)
C15 P1 Fe1 120.48(6)
C15 P1 C12 104.19(9)
C6 P1 Fe1 114.56(6)
C6 P1 C15 104.62(9)
C6 P1 C12 98.10(8)
C12 P1 Fe1 112.12(6)
C18 P2 Fe1 112.59(6)
C18 P2 C27 98.59(8)
C18 P2 C24 104.11(8)
C27 P2 Fe1 109.81(6)
C24 P2 Fe1 124.71(6)
C24 P2 C27 103.65(9)
C35 P3 C36 102.35(10)
C35 P3 C39 99.60(11)
C36 P3 C39 104.87(12)
N2 Si2 C46 109.88(10)
N2 Si2 C45 97.75(10)
N2 Si2 C47 109.13(11)
C46 Si2 C45 114.07(11)
C46 Si2 C47 111.79(12)
C47 Si2 C45 113.24(13)
N2 Si1 C43 112.68(10)
N2 Si1 C44 97.67(10)
N2 Si1 C42 113.91(10)
C43 Si1 C44 109.69(11)
C43 Si1 C42 110.53(12)
C42 Si1 C44 111.72(12)
Fe1 N1 H1 108.9(19)
N2 N1 Fe1 145.84(14)
N2 N1 H1 104.4(19)
C1 N3 C2 172.7(2)
Si1 N2 Si2 114.23(9)
N1 N2 Si2 118.48(13)
N1 N2 Si1 127.18(13)
P1 C15 H15 106.0
C17 C15 P1 109.31(13)
C17 C15 H15 106.0
C17 C15 C16 109.19(17)
C16 C15 P1 119.51(14)
C16 C15 H15 106.0
C10 C11 B1 118.48(16)
C6 C11 C10 116.77(16)
C6 C11 B1 124.34(15)
C11 C10 H10 118.8
C9 C10 C11 122.49(18)
C9 C10 H10 118.8
C10 C9 H9 120.1
C10 C9 C8 119.74(18)
C8 C9 H9 120.1
C11 C6 P1 119.67(13)
C7 C6 P1 119.68(14)
C7 C6 C11 120.59(17)
C30 C35 P3 121.54(14)
C34 C35 P3 119.22(15)
C34 C35 C30 119.24(17)
C35 C30 B1 130.77(16)
C31 C30 C35 116.18(16)
C31 C30 B1 113.04(15)
N3 C1 Fe1 175.04(17)
C18 C19 H19 119.4
C20 C19 H19 119.4
C20 C19 C18 121.16(17)
C18 C23 B1 125.02(16)
C22 C23 C18 116.36(16)
C22 C23 B1 118.34(16)
C35 C34 H34 118.8
C33 C34 C35 122.46(19)
C33 C34 H34 118.8
N3 C2 C5 108.99(16)
N3 C2 C4 108.20(16)
N3 C2 C3 108.75(16)
C5 C2 C3 110.37(17)
C4 C2 C5 110.62(17)
C4 C2 C3 109.86(17)
C19 C18 P2 122.37(14)
C19 C18 C23 120.49(17)
C23 C18 P2 117.14(13)
C23 C22 H22 118.5
C21 C22 C23 123.03(18)
C21 C22 H22 118.5
P1 C12 H12 107.6
C14 C12 P1 110.41(13)
C14 C12 H12 107.6
C13 C12 P1 113.60(13)
C13 C12 H12 107.6
C13 C12 C14 109.88(18)
C6 C7 H7 119.5
C8 C7 C6 120.93(19)
C8 C7 H7 119.5
C22 C21 H21 120.3
C22 C21 C20 119.50(18)
C20 C21 H21 120.3
C19 C20 C21 119.35(17)
C19 C20 H20 120.3
C21 C20 H20 120.3
C9 C8 C7 119.44(18)
C9 C8 H8 120.3
C7 C8 H8 120.3
C34 C33 H33 120.4
C34 C33 C32 119.20(18)
C32 C33 H33 120.4
C15 C17 H17A 109.5
C15 C17 H17B 109.5
C15 C17 H17C 109.5
H17A C17 H17B 109.5
H17A C17 H17C 109.5
H17B C17 H17C 109.5
C30 C31 H31 118.2
C32 C31 C30 123.60(18)
C32 C31 H31 118.2
C12 C14 H14A 109.5
C12 C14 H14B 109.5
C12 C14 H14C 109.5
H14A C14 H14B 109.5
H14A C14 H14C 109.5
H14B C14 H14C 109.5
C33 C32 C31 119.27(19)
C33 C32 H32 120.4
C31 C32 H32 120.4
H26A C26 H26B 109.5
H26A C26 H26C 109.5
H26B C26 H26C 109.5
C24 C26 H26A 109.5
C24 C26 H26B 109.5
C24 C26 H26C 109.5
C2 C5 H5A 109.5
C2 C5 H5B 109.5
C2 C5 H5C 109.5
H5A C5 H5B 109.5
H5A C5 H5C 109.5
H5B C5 H5C 109.5
C2 C4 H4A 109.5
C2 C4 H4B 109.5
C2 C4 H4C 109.5
H4A C4 H4B 109.5
H4A C4 H4C 109.5
H4B C4 H4C 109.5
C15 C16 H16A 109.5
C15 C16 H16B 109.5
C15 C16 H16C 109.5
H16A C16 H16B 109.5
H16A C16 H16C 109.5
H16B C16 H16C 109.5
C2 C3 H3A 109.5
C2 C3 H3B 109.5
C2 C3 H3C 109.5
H3A C3 H3B 109.5
H3A C3 H3C 109.5
H3B C3 H3C 109.5
Si2 C46 H46A 109.5
Si2 C46 H46B 109.5
Si2 C46 H46C 109.5
H46A C46 H46B 109.5
H46A C46 H46C 109.5
H46B C46 H46C 109.5
H29A C29 H29B 109.5
H29A C29 H29C 109.5
H29B C29 H29C 109.5
C27 C29 H29A 109.5
C27 C29 H29B 109.5
C27 C29 H29C 109.5
P3 C36 H36 109.3
C37 C36 P3 109.97(15)
C37 C36 H36 109.3
C37 C36 C38 109.5(2)
C38 C36 P3 109.36(19)
C38 C36 H36 109.3
P2 C27 H27 105.1
C29 C27 P2 115.56(14)
C29 C27 H27 105.1
C28 C27 P2 113.82(14)
C28 C27 C29 111.00(16)
C28 C27 H27 105.1
H25A C25 H25B 109.5
H25A C25 H25C 109.5
H25B C25 H25C 109.5
C24 C25 H25A 109.5
C24 C25 H25B 109.5
C24 C25 H25C 109.5
P2 C24 H24 107.4
C26 C24 P2 111.63(14)
C26 C24 H24 107.4
C25 C24 P2 111.52(13)
C25 C24 C26 111.16(17)
C25 C24 H24 107.4
C12 C13 H13A 109.5
C12 C13 H13B 109.5
C12 C13 H13C 109.5
H13A C13 H13B 109.5
H13A C13 H13C 109.5
H13B C13 H13C 109.5
Si2 C45 H45A 110.6
Si2 C45 H45B 110.6
H45A C45 H45B 108.7
C44 C45 Si2 105.76(16)
C44 C45 H45A 110.6
C44 C45 H45B 110.6
P3 C39 H39 105.4
C40 C39 P3 117.67(18)
C40 C39 H39 105.4
C40 C39 C41 110.5(2)
C41 C39 P3 111.3(2)
C41 C39 H39 105.4
C36 C37 H37A 109.5
C36 C37 H37B 109.5
C36 C37 H37C 109.5
H37A C37 H37B 109.5
H37A C37 H37C 109.5
H37B C37 H37C 109.5
Si1 C43 H43A 109.5
Si1 C43 H43B 109.5
Si1 C43 H43C 109.5
H43A C43 H43B 109.5
H43A C43 H43C 109.5
H43B C43 H43C 109.5
C27 C28 H28A 109.5
C27 C28 H28B 109.5
C27 C28 H28C 109.5
H28A C28 H28B 109.5
H28A C28 H28C 109.5
H28B C28 H28C 109.5
Si1 C44 H44A 109.7
Si1 C44 H44B 109.7
C45 C44 Si1 109.81(15)
C45 C44 H44A 109.7
C45 C44 H44B 109.7
H44A C44 H44B 108.2
Si2 C47 H47A 109.5
Si2 C47 H47B 109.5
Si2 C47 H47C 109.5
H47A C47 H47B 109.5
H47A C47 H47C 109.5
H47B C47 H47C 109.5
Si1 C42 H42A 109.5
Si1 C42 H42B 109.5
Si1 C42 H42C 109.5
H42A C42 H42B 109.5
H42A C42 H42C 109.5
H42B C42 H42C 109.5
C11 B1 C30 110.63(14)
C11 B1 H1A 105.1
C30 B1 H1A 105.1
C23 B1 C11 106.32(14)
C23 B1 C30 123.02(15)
C23 B1 H1A 105.1
C39 C40 H40A 109.5
C39 C40 H40B 109.5
C39 C40 H40C 109.5
H40A C40 H40B 109.5
H40A C40 H40C 109.5
H40B C40 H40C 109.5
C36 C38 H38A 109.5
C36 C38 H38B 109.5
C36 C38 H38C 109.5
H38A C38 H38B 109.5
H38A C38 H38C 109.5
H38B C38 H38C 109.5
C39 C41 H41A 109.5
C39 C41 H41B 109.5
C39 C41 H41C 109.5
H41A C41 H41B 109.5
H41A C41 H41C 109.5
H41B C41 H41C 109.5

loop_
_geom_bond_atom_site_label_1
_geom_bond_atom_site_label_2
_geom_bond_distance
Fe1 P1 2.2272(5)
Fe1 P2 2.2337(5)
Fe1 N1 1.8240(16)
Fe1 C1 1.8108(19)
P1 C15 1.8679(19)
P1 C6 1.8345(19)
P1 C12 1.8696(19)
P2 C18 1.8349(18)
P2 C27 1.8757(19)
P2 C24 1.8591(19)
P3 C35 1.851(2)
P3 C36 1.868(2)
P3 C39 1.877(3)
Si2 N2 1.7612(18)
Si2 C46 1.858(2)
Si2 C45 1.871(3)
Si2 C47 1.865(3)
Si1 N2 1.7502(18)
Si1 C43 1.851(2)
Si1 C44 1.880(2)
Si1 C42 1.866(3)
N1 N2 1.404(2)
N1 H1 0.92(3)
N3 C1 1.174(2)
N3 C2 1.459(2)
C15 H15 1.0000
C15 C17 1.529(3)
C15 C16 1.535(3)
C11 C10 1.409(2)
C11 C6 1.403(3)
C11 B1 1.617(3)
C10 H10 0.9500
C10 C9 1.384(3)
C9 H9 0.9500
C9 C8 1.384(3)
C6 C7 1.402(3)
C35 C30 1.422(3)
C35 C34 1.412(3)
C30 C31 1.415(3)
C30 B1 1.638(3)
C19 H19 0.9500
C19 C18 1.400(2)
C19 C20 1.386(3)
C23 C18 1.411(2)
C23 C22 1.407(3)
C23 B1 1.615(3)
C34 H34 0.9500
C34 C33 1.380(3)
C2 C5 1.526(3)
C2 C4 1.525(3)
C2 C3 1.527(3)
C22 H22 0.9500
C22 C21 1.384(3)
C12 H12 1.0000
C12 C14 1.529(3)
C12 C13 1.528(3)
C7 H7 0.9500
C7 C8 1.385(3)
C21 H21 0.9500
C21 C20 1.387(3)
C20 H20 0.9500
C8 H8 0.9500
C33 H33 0.9500
C33 C32 1.384(3)
C17 H17A 0.9800
C17 H17B 0.9800
C17 H17C 0.9800
C31 H31 0.9500
C31 C32 1.388(3)
C14 H14A 0.9800
C14 H14B 0.9800
C14 H14C 0.9800
C32 H32 0.9500
C26 H26A 0.9800
C26 H26B 0.9800
C26 H26C 0.9800
C26 C24 1.533(3)
C5 H5A 0.9800
C5 H5B 0.9800
C5 H5C 0.9800
C4 H4A 0.9800
C4 H4B 0.9800
C4 H4C 0.9800
C16 H16A 0.9800
C16 H16B 0.9800
C16 H16C 0.9800
C3 H3A 0.9800
C3 H3B 0.9800
C3 H3C 0.9800
C46 H46A 0.9800
C46 H46B 0.9800
C46 H46C 0.9800
C29 H29A 0.9800
C29 H29B 0.9800
C29 H29C 0.9800
C29 C27 1.533(3)
C36 H36 1.0000
C36 C37 1.527(4)
C36 C38 1.528(4)
C27 H27 1.0000
C27 C28 1.529(3)
C25 H25A 0.9800
C25 H25B 0.9800
C25 H25C 0.9800
C25 C24 1.527(3)
C24 H24 1.0000
C13 H13A 0.9800
C13 H13B 0.9800
C13 H13C 0.9800
C45 H45A 0.9900
C45 H45B 0.9900
C45 C44 1.552(3)
C39 H39 1.0000
C39 C40 1.533(3)
C39 C41 1.536(4)
C37 H37A 0.9800
C37 H37B 0.9800
C37 H37C 0.9800
C43 H43A 0.9800
C43 H43B 0.9800
C43 H43C 0.9800
C28 H28A 0.9800
C28 H28B 0.9800
C28 H28C 0.9800
C44 H44A 0.9900
C44 H44B 0.9900
C47 H47A 0.9800
C47 H47B 0.9800
C47 H47C 0.9800
C42 H42A 0.9800
C42 H42B 0.9800
C42 H42C 0.9800
B1 H1A 1.0000
C40 H40A 0.9800
C40 H40B 0.9800
C40 H40C 0.9800
C38 H38A 0.9800
C38 H38B 0.9800
C38 H38C 0.9800
C41 H41A 0.9800
C41 H41B 0.9800
C41 H41C 0.9800
